data_4311982
loop_
_publ_author_name
'Erin J. Daida'
'Jonas C. Peters'

_publ_section_title
;
 Considering FeII/IV Redox Processes as Mechanistically Relevant to the
 Catalytic Hydrogenation of Olefins by [PhBPiPr3]Fe-Hx Species
;
_journal_name_full 'Inorganic Chemistry'
_journal_page_first 7474
_journal_page_last 7485
_journal_paper_doi 10.1021/ic0488583
_journal_volume 43
_journal_year 2004
_chemical_formula_sum 'C40 H66 B Fe P4'
_chemical_formula_weight 737.47
_chemical_name_systematic
; 
 ? 
;
_space_group_IT_number 2
_symmetry_cell_setting triclinic
_symmetry_space_group_name_Hall '-P 1'
_symmetry_space_group_name_H-M 'P -1'
_atom_sites_solution_hydrogens geom
_atom_sites_solution_primary direct
_atom_sites_solution_secondary difmap
_audit_creation_method SHELXL-97
_cell_angle_alpha 88.7030(10)
_cell_angle_beta 85.6890(10)
_cell_angle_gamma 74.1180(10)
_cell_formula_units_Z 2
_cell_length_a 10.7746(3)
_cell_length_b 11.2759(3)
_cell_length_c 17.5884(5)
_cell_measurement_reflns_used 7217
_cell_measurement_temperature 100(2)
_cell_measurement_theta_max 42.57
_cell_measurement_theta_min 2.21
_cell_volume 2049.48(10)
_computing_cell_refinement 'Bruker SMART'
_computing_data_collection 'Bruker SMART'
_computing_data_reduction 'Bruker SAINT'
_computing_molecular_graphics 'Bruker SHELXTL'
_computing_publication_material 'Bruker SHELXTL'
_computing_structure_refinement 'SHELXL-97 (Sheldrick, 1997)'
_computing_structure_solution 'SHELXS-97 (Sheldrick, 1990)'
_diffrn_ambient_temperature 100(2)
_diffrn_measured_fraction_theta_full 0.854
_diffrn_measured_fraction_theta_max 0.854
_diffrn_measurement_device_type 'CCD area detector'
_diffrn_measurement_method 'phi and omega scans'
_diffrn_radiation_monochromator graphite
_diffrn_radiation_source 'fine-focus sealed tube'
_diffrn_radiation_type MoK\a
_diffrn_radiation_wavelength 0.71073
_diffrn_reflns_av_R_equivalents 0.0569
_diffrn_reflns_av_sigmaI/netI 0.0630
_diffrn_reflns_limit_h_max 20
_diffrn_reflns_limit_h_min -18
_diffrn_reflns_limit_k_max 20
_diffrn_reflns_limit_k_min -21
_diffrn_reflns_limit_l_max 32
_diffrn_reflns_limit_l_min -32
_diffrn_reflns_number 57533
_diffrn_reflns_theta_full 42.88
_diffrn_reflns_theta_max 42.88
_diffrn_reflns_theta_min 1.88
_exptl_absorpt_coefficient_mu 0.550
_exptl_absorpt_correction_type none
_exptl_crystal_colour orange/red
_exptl_crystal_density_diffrn 1.195
_exptl_crystal_density_meas 0
_exptl_crystal_density_method 'not measured'
_exptl_crystal_description rough
_exptl_crystal_F_000 794
_exptl_crystal_size_max 0.37
_exptl_crystal_size_mid 0.33
_exptl_crystal_size_min 0.26
_refine_diff_density_max 0.907
_refine_diff_density_min -0.573
_refine_diff_density_rms 0.086
_refine_ls_extinction_method none
_refine_ls_goodness_of_fit_ref 1.381
_refine_ls_hydrogen_treatment mixed
_refine_ls_matrix_type full
_refine_ls_number_parameters 428
_refine_ls_number_reflns 25754
_refine_ls_number_restraints 0
_refine_ls_restrained_S_all 1.381
_refine_ls_R_factor_all 0.0633
_refine_ls_R_factor_gt 0.0400
_refine_ls_shift/su_max 0.003
_refine_ls_shift/su_mean 0.000
_refine_ls_structure_factor_coef Fsqd
_refine_ls_weighting_details 'calc w=1/[\s^2^(Fo^2^)+(0.0000P)^2^+0.0000P] where P=(Fo^2^+2Fc^2^)/3'
_refine_ls_weighting_scheme calc
_refine_ls_wR_factor_gt 0.0762
_refine_ls_wR_factor_ref 0.0795
_reflns_number_gt 18190
_reflns_number_total 25754
_reflns_threshold_expression >2sigma(I)
_cod_data_source_file ic0488583si20040818_030553_6.cif
_cod_data_source_block ejd06
_cod_depositor_comments
;
The following automatic conversions were performed:
'_symmetry_cell_setting' value 'Triclinic' changed to 'triclinic'
according to '/home/saulius/struct/CIF-dictionaries/cif_core.dic'
dictionary named 'cif_core.dic' version 2.4.1 from 2010-06-29.

Automatic conversion script
Id: cif_fix_enum 1527 2010-12-29 10:47:43Z saulius 
;
_cod_database_code 4311982

loop_
_symmetry_equiv_pos_as_xyz
'x, y, z'
'-x, -y, -z'

loop_
_atom_site_label
_atom_site_type_symbol
_atom_site_fract_x
_atom_site_fract_y
_atom_site_fract_z
_atom_site_U_iso_or_equiv
_atom_site_adp_type
_atom_site_occupancy
_atom_site_symmetry_multiplicity
_atom_site_calc_flag
_atom_site_refinement_flags
_atom_site_disorder_assembly
_atom_site_disorder_group
Fe Fe 0.621462(13) 0.251131(12) 0.245215(7) 0.00901(3) Uani 1 1 d . . .
P1 P 0.78104(2) 0.20586(2) 0.142807(13) 0.00967(4) Uani 1 1 d . . .
P2 P 0.72277(2) 0.10174(2) 0.333107(13) 0.01029(4) Uani 1 1 d . . .
P3 P 0.49661(2) 0.13041(2) 0.199657(13) 0.01001(4) Uani 1 1 d . . .
P4 P 0.55044(2) 0.46122(2) 0.270331(14) 0.01124(4) Uani 1 1 d . . .
B B 0.76409(10) -0.04554(9) 0.18961(6) 0.01139(17) Uani 1 1 d . . .
C1 C 0.84112(9) -0.18632(8) 0.16107(5) 0.01168(15) Uani 1 1 d . . .
C2 C 0.79105(10) -0.25963(8) 0.11500(5) 0.01349(16) Uani 1 1 d . . .
H2 H 0.7041 -0.2295 0.1017 0.016 Uiso 1 1 calc R . .
C3 C 0.86393(11) -0.37529(9) 0.08786(6) 0.01693(19) Uani 1 1 d . . .
H3 H 0.8263 -0.4214 0.0564 0.020 Uiso 1 1 calc R . .
C4 C 0.99058(11) -0.42300(9) 0.10658(6) 0.0187(2) Uani 1 1 d . . .
H4 H 1.0405 -0.5013 0.0880 0.022 Uiso 1 1 calc R . .
C5 C 1.04346(11) -0.35417(9) 0.15319(6) 0.0185(2) Uani 1 1 d . . .
H5 H 1.1298 -0.3859 0.1672 0.022 Uiso 1 1 calc R . .
C6 C 0.96975(10) -0.23883(9) 0.17924(6) 0.01615(18) Uani 1 1 d . . .
H6 H 1.0080 -0.1934 0.2108 0.019 Uiso 1 1 calc R . .
C7 C 0.85970(9) 0.04193(8) 0.15556(5) 0.01166(15) Uani 1 1 d . . .
H7A H 0.9014 0.0079 0.1057 0.014 Uiso 1 1 calc R . .
H7B H 0.9292 0.0340 0.1907 0.014 Uiso 1 1 calc R . .
C8 C 0.75308(9) -0.04750(8) 0.28467(5) 0.01200(16) Uani 1 1 d . . .
H8A H 0.8346 -0.1025 0.3018 0.014 Uiso 1 1 calc R . .
H8B H 0.6826 -0.0848 0.3020 0.014 Uiso 1 1 calc R . .
C9 C 0.61727(9) -0.00397(8) 0.15610(5) 0.01206(16) Uani 1 1 d . . .
H9A H 0.5807 -0.0756 0.1615 0.014 Uiso 1 1 calc R . .
H9B H 0.6282 0.0128 0.1009 0.014 Uiso 1 1 calc R . .
C10 C 0.79176(11) 0.12203(10) -0.01427(6) 0.0193(2) Uani 1 1 d . . .
H10A H 0.7456 0.1341 -0.0610 0.029 Uiso 1 1 calc R . .
H10B H 0.7977 0.0391 0.0059 0.029 Uiso 1 1 calc R . .
H10C H 0.8790 0.1315 -0.0257 0.029 Uiso 1 1 calc R . .
C11 C 0.71806(10) 0.21829(9) 0.04525(5) 0.01334(16) Uani 1 1 d . . .
H11 H 0.6300 0.2048 0.0532 0.016 Uiso 1 1 calc R . .
C12 C 0.69558(11) 0.34929(10) 0.01233(6) 0.01852(19) Uani 1 1 d . . .
H12A H 0.7791 0.3646 -0.0032 0.028 Uiso 1 1 calc R . .
H12B H 0.6494 0.4094 0.0512 0.028 Uiso 1 1 calc R . .
H12C H 0.6439 0.3574 -0.0320 0.028 Uiso 1 1 calc R . .
C13 C 1.02424(10) 0.22674(10) 0.07451(6) 0.01774(19) Uani 1 1 d . . .
H13A H 1.0910 0.2707 0.0752 0.027 Uiso 1 1 calc R . .
H13B H 0.9931 0.2315 0.0233 0.027 Uiso 1 1 calc R . .
H13C H 1.0608 0.1402 0.0883 0.027 Uiso 1 1 calc R . .
C14 C 0.91161(9) 0.28581(9) 0.13177(5) 0.01271(16) Uani 1 1 d . . .
H14 H 0.8713 0.3708 0.1126 0.015 Uiso 1 1 calc R . .
C15 C 0.96361(10) 0.30052(10) 0.20877(6) 0.01754(19) Uani 1 1 d . . .
H15A H 1.0171 0.2205 0.2254 0.026 Uiso 1 1 calc R . .
H15B H 0.8910 0.3312 0.2467 0.026 Uiso 1 1 calc R . .
H15C H 1.0160 0.3593 0.2035 0.026 Uiso 1 1 calc R . .
C16 C 0.98018(11) -0.01019(10) 0.38677(7) 0.0244(2) Uani 1 1 d . . .
H16A H 1.0656 0.0035 0.3902 0.037 Uiso 1 1 calc R . .
H16B H 0.9872 -0.0777 0.3512 0.037 Uiso 1 1 calc R . .
H16C H 0.9476 -0.0317 0.4373 0.037 Uiso 1 1 calc R . .
C17 C 0.88650(9) 0.10775(9) 0.35811(5) 0.01329(16) Uani 1 1 d . . .
H17 H 0.9296 0.1266 0.3088 0.016 Uiso 1 1 calc R . .
C18 C 0.88117(11) 0.21708(11) 0.40962(7) 0.0234(2) Uani 1 1 d . . .
H18A H 0.8529 0.1993 0.4619 0.035 Uiso 1 1 calc R . .
H18B H 0.8199 0.2912 0.3910 0.035 Uiso 1 1 calc R . .
H18C H 0.9673 0.2306 0.4089 0.035 Uiso 1 1 calc R . .
C19 C 0.69324(11) -0.01449(11) 0.47878(6) 0.0220(2) Uani 1 1 d . . .
H19A H 0.7575 0.0150 0.5037 0.033 Uiso 1 1 calc R . .
H19B H 0.7365 -0.0908 0.4511 0.033 Uiso 1 1 calc R . .
H19C H 0.6292 -0.0305 0.5174 0.033 Uiso 1 1 calc R . .
C20 C 0.62538(10) 0.08344(9) 0.42288(5) 0.01382(17) Uani 1 1 d . . .
H20 H 0.5529 0.0532 0.4059 0.017 Uiso 1 1 calc R . .
C21 C 0.55924(11) 0.20564(10) 0.46325(6) 0.0209(2) Uani 1 1 d . . .
H21A H 0.4982 0.1920 0.5045 0.031 Uiso 1 1 calc R . .
H21B H 0.5125 0.2649 0.4266 0.031 Uiso 1 1 calc R . .
H21C H 0.6247 0.2383 0.4845 0.031 Uiso 1 1 calc R . .
C22 C 0.32766(11) -0.02791(10) 0.22988(6) 0.0197(2) Uani 1 1 d . . .
H22A H 0.2885 -0.0717 0.2694 0.030 Uiso 1 1 calc R . .
H22B H 0.3891 -0.0878 0.1962 0.030 Uiso 1 1 calc R . .
H22C H 0.2598 0.0239 0.2000 0.030 Uiso 1 1 calc R . .
C23 C 0.39918(9) 0.05374(9) 0.26753(5) 0.01392(17) Uani 1 1 d . . .
H23 H 0.4620 -0.0019 0.3006 0.017 Uiso 1 1 calc R . .
C24 C 0.30430(10) 0.14711(10) 0.32081(6) 0.01751(19) Uani 1 1 d . . .
H24A H 0.2422 0.2057 0.2907 0.026 Uiso 1 1 calc R . .
H24B H 0.3521 0.1918 0.3492 0.026 Uiso 1 1 calc R . .
H24C H 0.2579 0.1037 0.3566 0.026 Uiso 1 1 calc R . .
C25 C 0.38378(10) 0.12241(10) 0.05715(6) 0.01692(18) Uani 1 1 d . . .
H25A H 0.3069 0.1548 0.0286 0.025 Uiso 1 1 calc R . .
H25B H 0.3911 0.0362 0.0710 0.025 Uiso 1 1 calc R . .
H25C H 0.4610 0.1274 0.0254 0.025 Uiso 1 1 calc R . .
C26 C 0.37187(9) 0.19863(9) 0.12958(5) 0.01257(16) Uani 1 1 d . . .
H26 H 0.2862 0.1996 0.1562 0.015 Uiso 1 1 calc R . .
C27 C 0.36465(10) 0.33357(9) 0.10955(6) 0.01686(18) Uani 1 1 d . . .
H27A H 0.4465 0.3380 0.0829 0.025 Uiso 1 1 calc R . .
H27B H 0.3491 0.3824 0.1564 0.025 Uiso 1 1 calc R . .
H27C H 0.2937 0.3664 0.0765 0.025 Uiso 1 1 calc R . .
C28 C 0.54681(11) 0.56183(9) 0.18596(6) 0.01756(19) Uani 1 1 d . . .
H28A H 0.5232 0.6482 0.2022 0.026 Uiso 1 1 calc R . .
H28B H 0.4829 0.5495 0.1524 0.026 Uiso 1 1 calc R . .
H28C H 0.6324 0.5413 0.1584 0.026 Uiso 1 1 calc R . .
C29 C 0.64830(9) 0.52142(8) 0.33251(5) 0.01271(16) Uani 1 1 d . . .
C30 C 0.74155(10) 0.57898(10) 0.30424(6) 0.01728(19) Uani 1 1 d . . .
H30 H 0.7543 0.5906 0.2509 0.021 Uiso 1 1 calc R . .
C31 C 0.81595(11) 0.61948(11) 0.35382(7) 0.0224(2) Uani 1 1 d . . .
H31 H 0.8790 0.6589 0.3341 0.027 Uiso 1 1 calc R . .
C32 C 0.79856(11) 0.60257(10) 0.43189(7) 0.0223(2) Uani 1 1 d . . .
H32 H 0.8500 0.6299 0.4655 0.027 Uiso 1 1 calc R . .
C33 C 0.70599(11) 0.54578(10) 0.46078(6) 0.01839(19) Uani 1 1 d . . .
H33 H 0.6936 0.5345 0.5142 0.022 Uiso 1 1 calc R . .
C34 C 0.63144(10) 0.50551(9) 0.41154(6) 0.01521(17) Uani 1 1 d . . .
H34 H 0.5681 0.4667 0.4316 0.018 Uiso 1 1 calc R . .
C35 C 0.38789(9) 0.53376(9) 0.31490(5) 0.01288(16) Uani 1 1 d . . .
C36 C 0.35603(10) 0.65342(9) 0.34512(6) 0.01608(18) Uani 1 1 d . . .
H36 H 0.4199 0.6973 0.3442 0.019 Uiso 1 1 calc R . .
C37 C 0.23206(10) 0.70789(10) 0.37622(6) 0.0190(2) Uani 1 1 d . . .
H37 H 0.2112 0.7888 0.3966 0.023 Uiso 1 1 calc R . .
C38 C 0.13779(11) 0.64423(10) 0.37768(6) 0.0207(2) Uani 1 1 d . . .
H38 H 0.0529 0.6817 0.3993 0.025 Uiso 1 1 calc R . .
C39 C 0.16765(11) 0.52647(10) 0.34772(6) 0.0203(2) Uani 1 1 d . . .
H39 H 0.1032 0.4833 0.3484 0.024 Uiso 1 1 calc R . .
C40 C 0.29277(10) 0.47137(9) 0.31645(6) 0.01626(18) Uani 1 1 d . . .
H40 H 0.3131 0.3905 0.2960 0.020 Uiso 1 1 calc R . .

loop_
_atom_site_aniso_label
_atom_site_aniso_U_11
_atom_site_aniso_U_22
_atom_site_aniso_U_33
_atom_site_aniso_U_23
_atom_site_aniso_U_13
_atom_site_aniso_U_12
Fe 0.00859(6) 0.00906(5) 0.00869(5) -0.00088(4) -0.00035(4) -0.00127(4)
P1 0.00919(10) 0.00894(10) 0.01040(10) -0.00058(7) 0.00079(7) -0.00202(7)
P2 0.01036(11) 0.01063(10) 0.00901(10) -0.00012(7) -0.00074(7) -0.00139(8)
P3 0.00893(10) 0.01074(10) 0.01008(10) -0.00077(7) -0.00066(7) -0.00214(8)
P4 0.01158(11) 0.01002(10) 0.01106(10) -0.00115(8) 0.00016(8) -0.00136(8)
B 0.0122(5) 0.0086(4) 0.0124(4) -0.0010(3) 0.0002(3) -0.0015(3)
C1 0.0133(4) 0.0100(4) 0.0111(4) 0.0003(3) 0.0009(3) -0.0026(3)
C2 0.0169(4) 0.0106(4) 0.0124(4) -0.0001(3) 0.0012(3) -0.0034(3)
C3 0.0253(5) 0.0113(4) 0.0140(4) -0.0016(3) 0.0031(4) -0.0057(3)
C4 0.0241(5) 0.0097(4) 0.0182(5) -0.0005(3) 0.0065(4) 0.0002(3)
C5 0.0163(5) 0.0132(4) 0.0219(5) 0.0010(3) 0.0018(4) 0.0017(3)
C6 0.0149(5) 0.0126(4) 0.0193(5) -0.0015(3) -0.0008(3) -0.0010(3)
C7 0.0107(4) 0.0103(4) 0.0131(4) -0.0006(3) 0.0001(3) -0.0016(3)
C8 0.0128(4) 0.0094(4) 0.0133(4) -0.0002(3) -0.0005(3) -0.0023(3)
C9 0.0111(4) 0.0115(4) 0.0129(4) -0.0022(3) -0.0004(3) -0.0018(3)
C10 0.0205(5) 0.0229(5) 0.0149(4) -0.0059(4) 0.0013(4) -0.0069(4)
C11 0.0130(4) 0.0149(4) 0.0119(4) -0.0004(3) -0.0007(3) -0.0036(3)
C12 0.0217(5) 0.0190(5) 0.0145(4) 0.0032(3) -0.0027(4) -0.0049(4)
C13 0.0138(5) 0.0189(5) 0.0209(5) -0.0010(4) 0.0037(3) -0.0064(3)
C14 0.0124(4) 0.0108(4) 0.0152(4) 0.0009(3) -0.0005(3) -0.0040(3)
C15 0.0187(5) 0.0186(5) 0.0178(5) 0.0016(4) -0.0029(4) -0.0090(4)
C16 0.0155(5) 0.0209(5) 0.0366(7) 0.0053(5) -0.0098(4) -0.0029(4)
C17 0.0110(4) 0.0143(4) 0.0139(4) -0.0001(3) -0.0018(3) -0.0021(3)
C18 0.0173(5) 0.0250(5) 0.0274(6) -0.0103(4) -0.0055(4) -0.0034(4)
C19 0.0233(6) 0.0274(6) 0.0156(5) 0.0079(4) -0.0011(4) -0.0081(4)
C20 0.0129(4) 0.0169(4) 0.0113(4) -0.0003(3) 0.0010(3) -0.0038(3)
C21 0.0200(5) 0.0235(5) 0.0188(5) -0.0064(4) 0.0052(4) -0.0066(4)
C22 0.0184(5) 0.0199(5) 0.0233(5) 0.0009(4) -0.0002(4) -0.0097(4)
C23 0.0125(4) 0.0152(4) 0.0145(4) 0.0024(3) -0.0006(3) -0.0047(3)
C24 0.0166(5) 0.0211(5) 0.0143(4) 0.0004(3) 0.0021(3) -0.0050(4)
C25 0.0153(5) 0.0204(5) 0.0144(4) -0.0035(3) -0.0031(3) -0.0030(3)
C26 0.0099(4) 0.0147(4) 0.0120(4) -0.0012(3) -0.0010(3) -0.0014(3)
C27 0.0159(5) 0.0156(4) 0.0175(5) 0.0012(3) -0.0033(3) -0.0012(3)
C28 0.0230(5) 0.0162(4) 0.0130(4) 0.0016(3) -0.0016(3) -0.0045(4)
C29 0.0123(4) 0.0111(4) 0.0133(4) -0.0019(3) -0.0006(3) -0.0008(3)
C30 0.0172(5) 0.0185(5) 0.0167(5) 0.0017(3) -0.0011(3) -0.0059(4)
C31 0.0187(5) 0.0232(5) 0.0288(6) 0.0021(4) -0.0042(4) -0.0109(4)
C32 0.0214(6) 0.0218(5) 0.0253(5) -0.0032(4) -0.0088(4) -0.0062(4)
C33 0.0192(5) 0.0197(5) 0.0145(4) -0.0026(3) -0.0031(3) -0.0017(4)
C34 0.0146(4) 0.0154(4) 0.0147(4) -0.0013(3) 0.0003(3) -0.0027(3)
C35 0.0123(4) 0.0127(4) 0.0124(4) -0.0010(3) -0.0013(3) -0.0009(3)
C36 0.0142(5) 0.0134(4) 0.0195(5) -0.0027(3) -0.0010(3) -0.0016(3)
C37 0.0162(5) 0.0160(4) 0.0209(5) -0.0051(4) -0.0016(4) 0.0026(3)
C38 0.0127(5) 0.0240(5) 0.0220(5) -0.0039(4) 0.0001(4) 0.0007(4)
C39 0.0140(5) 0.0244(5) 0.0229(5) -0.0033(4) -0.0009(4) -0.0058(4)
C40 0.0157(5) 0.0162(4) 0.0165(4) -0.0026(3) -0.0012(3) -0.0034(3)

loop_
_atom_type_symbol
_atom_type_description
_atom_type_scat_dispersion_real
_atom_type_scat_dispersion_imag
_atom_type_scat_source
C C 0.0033 0.0016 'International Tables Vol C Tables 4.2.6.8 and 6.1.1.4'
H H 0.0000 0.0000 'International Tables Vol C Tables 4.2.6.8 and 6.1.1.4'
B B 0.0013 0.0007 'International Tables Vol C Tables 4.2.6.8 and 6.1.1.4'
P P 0.1023 0.0942 'International Tables Vol C Tables 4.2.6.8 and 6.1.1.4'
Fe Fe 0.3463 0.8444 'International Tables Vol C Tables 4.2.6.8 and 6.1.1.4'

loop_
_geom_angle_atom_site_label_1
_geom_angle_atom_site_label_2
_geom_angle_atom_site_label_3
_geom_angle
_geom_angle_site_symmetry_1
_geom_angle_site_symmetry_3
_geom_angle_publ_flag
P4 Fe P3 125.787(11) . . ?
P4 Fe P2 124.116(10) . . ?
P3 Fe P2 94.559(10) . . ?
P4 Fe P1 111.872(10) . . ?
P3 Fe P1 95.016(10) . . ?
P2 Fe P1 99.223(10) . . ?
C7 P1 C14 107.01(4) . . ?
C7 P1 C11 105.04(4) . . ?
C14 P1 C11 103.46(4) . . ?
C7 P1 Fe 103.37(3) . . ?
C14 P1 Fe 121.35(3) . . ?
C11 P1 Fe 115.34(3) . . ?
C8 P2 C20 103.90(4) . . ?
C8 P2 C17 104.12(4) . . ?
C20 P2 C17 108.61(4) . . ?
C8 P2 Fe 105.56(3) . . ?
C20 P2 Fe 117.10(3) . . ?
C17 P2 Fe 115.93(3) . . ?
C9 P3 C23 101.49(4) . . ?
C9 P3 C26 109.35(4) . . ?
C23 P3 C26 99.86(4) . . ?
C9 P3 Fe 104.05(3) . . ?
C23 P3 Fe 120.82(3) . . ?
C26 P3 Fe 119.71(3) . . ?
C29 P4 C35 99.77(4) . . ?
C29 P4 C28 101.76(5) . . ?
C35 P4 C28 99.05(5) . . ?
C29 P4 Fe 115.92(3) . . ?
C35 P4 Fe 121.97(3) . . ?
C28 P4 Fe 115.07(3) . . ?
C1 B C8 107.09(7) . . ?
C1 B C9 109.72(8) . . ?
C8 B C9 110.80(8) . . ?
C1 B C7 104.62(7) . . ?
C8 B C7 111.14(8) . . ?
C9 B C7 113.11(8) . . ?
C2 C1 C6 115.01(8) . . ?
C2 C1 B 124.99(8) . . ?
C6 C1 B 119.91(8) . . ?
C3 C2 C1 122.69(10) . . ?
C3 C2 H2 118.7 . . ?
C1 C2 H2 118.7 . . ?
C4 C3 C2 120.39(10) . . ?
C4 C3 H3 119.8 . . ?
C2 C3 H3 119.8 . . ?
C3 C4 C5 118.82(9) . . ?
C3 C4 H4 120.6 . . ?
C5 C4 H4 120.6 . . ?
C6 C5 C4 119.99(10) . . ?
C6 C5 H5 120.0 . . ?
C4 C5 H5 120.0 . . ?
C5 C6 C1 123.10(10) . . ?
C5 C6 H6 118.5 . . ?
C1 C6 H6 118.5 . . ?
B C7 P1 116.42(6) . . ?
B C7 H7A 108.2 . . ?
P1 C7 H7A 108.2 . . ?
B C7 H7B 108.2 . . ?
P1 C7 H7B 108.2 . . ?
H7A C7 H7B 107.3 . . ?
B C8 P2 116.89(6) . . ?
B C8 H8A 108.1 . . ?
P2 C8 H8A 108.1 . . ?
B C8 H8B 108.1 . . ?
P2 C8 H8B 108.1 . . ?
H8A C8 H8B 107.3 . . ?
B C9 P3 118.02(6) . . ?
B C9 H9A 107.8 . . ?
P3 C9 H9A 107.8 . . ?
B C9 H9B 107.8 . . ?
P3 C9 H9B 107.8 . . ?
H9A C9 H9B 107.1 . . ?
C11 C10 H10A 109.5 . . ?
C11 C10 H10B 109.5 . . ?
H10A C10 H10B 109.5 . . ?
C11 C10 H10C 109.5 . . ?
H10A C10 H10C 109.5 . . ?
H10B C10 H10C 109.5 . . ?
C10 C11 C12 110.65(8) . . ?
C10 C11 P1 117.35(7) . . ?
C12 C11 P1 112.00(7) . . ?
C10 C11 H11 105.2 . . ?
C12 C11 H11 105.2 . . ?
P1 C11 H11 105.2 . . ?
C11 C12 H12A 109.5 . . ?
C11 C12 H12B 109.5 . . ?
H12A C12 H12B 109.5 . . ?
C11 C12 H12C 109.5 . . ?
H12A C12 H12C 109.5 . . ?
H12B C12 H12C 109.5 . . ?
C14 C13 H13A 109.5 . . ?
C14 C13 H13B 109.5 . . ?
H13A C13 H13B 109.5 . . ?
C14 C13 H13C 109.5 . . ?
H13A C13 H13C 109.5 . . ?
H13B C13 H13C 109.5 . . ?
C13 C14 C15 109.57(8) . . ?
C13 C14 P1 114.99(7) . . ?
C15 C14 P1 111.31(7) . . ?
C13 C14 H14 106.8 . . ?
C15 C14 H14 106.8 . . ?
P1 C14 H14 106.8 . . ?
C14 C15 H15A 109.5 . . ?
C14 C15 H15B 109.5 . . ?
H15A C15 H15B 109.5 . . ?
C14 C15 H15C 109.5 . . ?
H15A C15 H15C 109.5 . . ?
H15B C15 H15C 109.5 . . ?
C17 C16 H16A 109.5 . . ?
C17 C16 H16B 109.5 . . ?
H16A C16 H16B 109.5 . . ?
C17 C16 H16C 109.5 . . ?
H16A C16 H16C 109.5 . . ?
H16B C16 H16C 109.5 . . ?
C18 C17 C16 110.57(9) . . ?
C18 C17 P2 112.73(7) . . ?
C16 C17 P2 118.70(7) . . ?
C18 C17 H17 104.4 . . ?
C16 C17 H17 104.4 . . ?
P2 C17 H17 104.4 . . ?
C17 C18 H18A 109.5 . . ?
C17 C18 H18B 109.5 . . ?
H18A C18 H18B 109.5 . . ?
C17 C18 H18C 109.5 . . ?
H18A C18 H18C 109.5 . . ?
H18B C18 H18C 109.5 . . ?
C20 C19 H19A 109.5 . . ?
C20 C19 H19B 109.5 . . ?
H19A C19 H19B 109.5 . . ?
C20 C19 H19C 109.5 . . ?
H19A C19 H19C 109.5 . . ?
H19B C19 H19C 109.5 . . ?
C19 C20 C21 111.41(8) . . ?
C19 C20 P2 116.04(7) . . ?
C21 C20 P2 113.37(7) . . ?
C19 C20 H20 104.9 . . ?
C21 C20 H20 104.9 . . ?
P2 C20 H20 104.9 . . ?
C20 C21 H21A 109.5 . . ?
C20 C21 H21B 109.5 . . ?
H21A C21 H21B 109.5 . . ?
C20 C21 H21C 109.5 . . ?
H21A C21 H21C 109.5 . . ?
H21B C21 H21C 109.5 . . ?
C23 C22 H22A 109.5 . . ?
C23 C22 H22B 109.5 . . ?
H22A C22 H22B 109.5 . . ?
C23 C22 H22C 109.5 . . ?
H22A C22 H22C 109.5 . . ?
H22B C22 H22C 109.5 . . ?
C24 C23 C22 109.97(8) . . ?
C24 C23 P3 111.73(7) . . ?
C22 C23 P3 115.18(7) . . ?
C24 C23 H23 106.5 . . ?
C22 C23 H23 106.5 . . ?
P3 C23 H23 106.5 . . ?
C23 C24 H24A 109.5 . . ?
C23 C24 H24B 109.5 . . ?
H24A C24 H24B 109.5 . . ?
C23 C24 H24C 109.5 . . ?
H24A C24 H24C 109.5 . . ?
H24B C24 H24C 109.5 . . ?
C26 C25 H25A 109.5 . . ?
C26 C25 H25B 109.5 . . ?
H25A C25 H25B 109.5 . . ?
C26 C25 H25C 109.5 . . ?
H25A C25 H25C 109.5 . . ?
H25B C25 H25C 109.5 . . ?
C25 C26 C27 110.67(8) . . ?
C25 C26 P3 114.52(7) . . ?
C27 C26 P3 112.90(7) . . ?
C25 C26 H26 106.0 . . ?
C27 C26 H26 106.0 . . ?
P3 C26 H26 106.0 . . ?
C26 C27 H27A 109.5 . . ?
C26 C27 H27B 109.5 . . ?
H27A C27 H27B 109.5 . . ?
C26 C27 H27C 109.5 . . ?
H27A C27 H27C 109.5 . . ?
H27B C27 H27C 109.5 . . ?
P4 C28 H28A 109.5 . . ?
P4 C28 H28B 109.5 . . ?
H28A C28 H28B 109.5 . . ?
P4 C28 H28C 109.5 . . ?
H28A C28 H28C 109.5 . . ?
H28B C28 H28C 109.5 . . ?
C30 C29 C34 118.65(9) . . ?
C30 C29 P4 122.68(7) . . ?
C34 C29 P4 118.65(8) . . ?
C31 C30 C29 120.33(10) . . ?
C31 C30 H30 119.8 . . ?
C29 C30 H30 119.8 . . ?
C32 C31 C30 120.36(11) . . ?
C32 C31 H31 119.8 . . ?
C30 C31 H31 119.8 . . ?
C33 C32 C31 119.91(10) . . ?
C33 C32 H32 120.0 . . ?
C31 C32 H32 120.0 . . ?
C32 C33 C34 119.90(10) . . ?
C32 C33 H33 120.1 . . ?
C34 C33 H33 120.1 . . ?
C33 C34 C29 120.85(10) . . ?
C33 C34 H34 119.6 . . ?
C29 C34 H34 119.6 . . ?
C40 C35 C36 118.91(9) . . ?
C40 C35 P4 119.80(7) . . ?
C36 C35 P4 121.25(8) . . ?
C37 C36 C35 120.39(10) . . ?
C37 C36 H36 119.8 . . ?
C35 C36 H36 119.8 . . ?
C36 C37 C38 120.14(10) . . ?
C36 C37 H37 119.9 . . ?
C38 C37 H37 119.9 . . ?
C39 C38 C37 120.09(10) . . ?
C39 C38 H38 120.0 . . ?
C37 C38 H38 120.0 . . ?
C38 C39 C40 119.81(10) . . ?
C38 C39 H39 120.1 . . ?
C40 C39 H39 120.1 . . ?
C35 C40 C39 120.67(10) . . ?
C35 C40 H40 119.7 . . ?
C39 C40 H40 119.7 . . ?

loop_
_geom_bond_atom_site_label_1
_geom_bond_atom_site_label_2
_geom_bond_distance
_geom_bond_site_symmetry_2
_geom_bond_publ_flag
Fe P4 2.3232(3) . ?
Fe P3 2.3491(3) . ?
Fe P2 2.3555(3) . ?
Fe P1 2.3573(3) . ?
P1 C7 1.8270(9) . ?
P1 C14 1.8641(10) . ?
P1 C11 1.8806(10) . ?
P2 C8 1.8403(9) . ?
P2 C20 1.8685(9) . ?
P2 C17 1.8691(10) . ?
P3 C9 1.8434(9) . ?
P3 C23 1.8804(10) . ?
P3 C26 1.8861(10) . ?
P4 C29 1.8350(10) . ?
P4 C35 1.8410(10) . ?
P4 C28 1.8436(10) . ?
B C1 1.6471(13) . ?
B C8 1.6673(14) . ?
B C9 1.6708(14) . ?
B C7 1.6820(14) . ?
C1 C2 1.4040(13) . ?
C1 C6 1.4079(14) . ?
C2 C3 1.3988(13) . ?
C2 H2 0.9500 . ?
C3 C4 1.3848(16) . ?
C3 H3 0.9500 . ?
C4 C5 1.3929(16) . ?
C4 H4 0.9500 . ?
C5 C6 1.3925(13) . ?
C5 H5 0.9500 . ?
C6 H6 0.9500 . ?
C7 H7A 0.9900 . ?
C7 H7B 0.9900 . ?
C8 H8A 0.9900 . ?
C8 H8B 0.9900 . ?
C9 H9A 0.9900 . ?
C9 H9B 0.9900 . ?
C10 C11 1.5360(13) . ?
C10 H10A 0.9800 . ?
C10 H10B 0.9800 . ?
C10 H10C 0.9800 . ?
C11 C12 1.5371(14) . ?
C11 H11 1.0000 . ?
C12 H12A 0.9800 . ?
C12 H12B 0.9800 . ?
C12 H12C 0.9800 . ?
C13 C14 1.5280(13) . ?
C13 H13A 0.9800 . ?
C13 H13B 0.9800 . ?
C13 H13C 0.9800 . ?
C14 C15 1.5333(14) . ?
C14 H14 1.0000 . ?
C15 H15A 0.9800 . ?
C15 H15B 0.9800 . ?
C15 H15C 0.9800 . ?
C16 C17 1.5340(14) . ?
C16 H16A 0.9800 . ?
C16 H16B 0.9800 . ?
C16 H16C 0.9800 . ?
C17 C18 1.5323(14) . ?
C17 H17 1.0000 . ?
C18 H18A 0.9800 . ?
C18 H18B 0.9800 . ?
C18 H18C 0.9800 . ?
C19 C20 1.5290(14) . ?
C19 H19A 0.9800 . ?
C19 H19B 0.9800 . ?
C19 H19C 0.9800 . ?
C20 C21 1.5302(14) . ?
C20 H20 1.0000 . ?
C21 H21A 0.9800 . ?
C21 H21B 0.9800 . ?
C21 H21C 0.9800 . ?
C22 C23 1.5405(14) . ?
C22 H22A 0.9800 . ?
C22 H22B 0.9800 . ?
C22 H22C 0.9800 . ?
C23 C24 1.5307(13) . ?
C23 H23 1.0000 . ?
C24 H24A 0.9800 . ?
C24 H24B 0.9800 . ?
C24 H24C 0.9800 . ?
C25 C26 1.5305(13) . ?
C25 H25A 0.9800 . ?
C25 H25B 0.9800 . ?
C25 H25C 0.9800 . ?
C26 C27 1.5364(13) . ?
C26 H26 1.0000 . ?
C27 H27A 0.9800 . ?
C27 H27B 0.9800 . ?
C27 H27C 0.9800 . ?
C28 H28A 0.9800 . ?
C28 H28B 0.9800 . ?
C28 H28C 0.9800 . ?
C29 C30 1.3947(14) . ?
C29 C34 1.4022(13) . ?
C30 C31 1.3912(15) . ?
C30 H30 0.9500 . ?
C31 C32 1.3877(16) . ?
C31 H31 0.9500 . ?
C32 C33 1.3863(16) . ?
C32 H32 0.9500 . ?
C33 C34 1.3868(15) . ?
C33 H33 0.9500 . ?
C34 H34 0.9500 . ?
C35 C40 1.3912(14) . ?
C35 C36 1.4045(13) . ?
C36 C37 1.3845(14) . ?
C36 H36 0.9500 . ?
C37 C38 1.3936(16) . ?
C37 H37 0.9500 . ?
C38 C39 1.3844(15) . ?
C38 H38 0.9500 . ?
C39 C40 1.3969(14) . ?
C39 H39 0.9500 . ?
C40 H40 0.9500 . ?
